data_7244934
loop_
_publ_author_name
'Hagiwara, Hiroaki'
'Konomura, Souta'

_publ_section_title
;
 Thermosalience coupled to abrupt spin crossover with dynamic ligand
 motion in an iron(II) molecular crystal
;
_journal_name_full CrystEngComm
_journal_paper_doi 10.1039/D2CE00501H
_journal_year 2022
_chemical_formula_moiety 'C24 H24 Fe N10 S2'
_chemical_formula_sum 'C24 H24 Fe N10 S2'
_chemical_formula_weight 572.50
_space_group_crystal_system monoclinic
_space_group_IT_number 15
_space_group_name_Hall '-C 2yc'
_space_group_name_H-M_alt 'C 1 2/c 1'
_atom_sites_solution_hydrogens geom
_atom_sites_solution_primary dual
_audit_creation_date 2021-12-28
_audit_creation_method
;
Olex2 1.5
(compiled 2021.12.09 svn.r5202d8cf for OlexSys, GUI svn.r6439)
;
_audit_update_record
;
2021-12-28 deposited with the CCDC.	2022-05-13 downloaded from the CCDC.
;
_cell_angle_alpha 90
_cell_angle_beta 99.875(3)
_cell_angle_gamma 90
_cell_formula_units_Z 4
_cell_length_a 10.8131(4)
_cell_length_b 11.8013(5)
_cell_length_c 21.8679(7)
_cell_measurement_reflns_used 6679
_cell_measurement_temperature 296(2)
_cell_measurement_theta_max 30.3680
_cell_measurement_theta_min 2.0060
_cell_volume 2749.19(18)
_computing_cell_refinement 'CrysAlisPro 1.171.40.67a (Rigaku OD, 2019)'
_computing_data_collection 'CrystalClear-SM Expert 2.0 r16 (Rigaku, 2014)'
_computing_data_reduction 'CrysAlisPro 1.171.40.67a (Rigaku OD, 2019)'
_computing_molecular_graphics 'Olex2 1.5 (Dolomanov et al., 2009)'
_computing_publication_material 'Olex2 1.5 (Dolomanov et al., 2009)'
_computing_structure_refinement 'SHELXL 2018/3 (Sheldrick, 2015)'
_computing_structure_solution 'SHELXT 2018/2 (Sheldrick, 2018)'
_diffrn_ambient_temperature 296(2)
_diffrn_detector 'CCD plate'
_diffrn_detector_area_resol_mean 14.7059
_diffrn_measured_fraction_theta_full 0.996
_diffrn_measured_fraction_theta_max 0.881
_diffrn_measurement_details
;
List of Runs (angles in degrees, time in seconds):

  # Type    Start    End  Width  t~exp~   \w     \q     \k     \f   Frames
#--------------------------------------------------------------------------
  1  \f    -80.00 100.00   0.50   10.00   0.00  20.00   0.00    --   360
  2  \w    -19.50  27.50   0.50   10.00    --   20.00  90.00   0.00   94
  3  \w    -19.50  27.50   0.50   10.00    --   20.00  90.00  90.00   94
  4  \w    -19.50  27.50   0.50   10.00    --   20.00  90.00 180.00   94
  5  \w    -19.50  27.50   0.50   10.00    --   20.00  90.00 270.00   94
;
_diffrn_measurement_device_type 'Rigaku/MSC Mercury CCD'
_diffrn_measurement_method dtprofit.ref
_diffrn_orient_matrix_type 'CrysAlisPro convention (1999,Acta A55,543-557)'
_diffrn_orient_matrix_UB_11 0.0608353000
_diffrn_orient_matrix_UB_12 -0.0072300000
_diffrn_orient_matrix_UB_13 -0.0074301000
_diffrn_orient_matrix_UB_21 -0.0084069000
_diffrn_orient_matrix_UB_22 -0.0596095000
_diffrn_orient_matrix_UB_23 -0.0003837000
_diffrn_orient_matrix_UB_31 -0.0257191000
_diffrn_orient_matrix_UB_32 0.0023768000
_diffrn_orient_matrix_UB_33 -0.0320787000
_diffrn_radiation_monochromator graphite
_diffrn_radiation_probe x-ray
_diffrn_radiation_type MoK\a
_diffrn_radiation_wavelength 0.71073
_diffrn_reflns_av_R_equivalents 0.0159
_diffrn_reflns_av_unetI/netI 0.0170
_diffrn_reflns_Laue_measured_fraction_full 0.996
_diffrn_reflns_Laue_measured_fraction_max 0.881
_diffrn_reflns_limit_h_max 14
_diffrn_reflns_limit_h_min -14
_diffrn_reflns_limit_k_max 12
_diffrn_reflns_limit_k_min -15
_diffrn_reflns_limit_l_max 23
_diffrn_reflns_limit_l_min -30
_diffrn_reflns_number 11936
_diffrn_reflns_point_group_measured_fraction_full 0.996
_diffrn_reflns_point_group_measured_fraction_max 0.881
_diffrn_reflns_theta_full 25.242
_diffrn_reflns_theta_max 30.753
_diffrn_reflns_theta_min 1.891
_diffrn_source 'fine-focus sealed X-ray tube'
_diffrn_source_type 'Enhance (Mo) X-ray Source'
_exptl_absorpt_coefficient_mu 0.733
_exptl_absorpt_correction_T_max 1.00000
_exptl_absorpt_correction_T_min 0.96731
_exptl_absorpt_correction_type multi-scan
_exptl_absorpt_process_details
;
CrysAlisPro 1.171.40.67a (Rigaku Oxford Diffraction, 2019)
Empirical absorption correction using spherical harmonics,
 implemented in SCALE3 ABSPACK scaling algorithm.
;
_exptl_crystal_colour 'reddish orange'
_exptl_crystal_density_diffrn 1.383
_exptl_crystal_description block
_exptl_crystal_F_000 1184
_exptl_crystal_preparation 'Magnetic properties'
_exptl_crystal_size_max 0.312
_exptl_crystal_size_mid 0.253
_exptl_crystal_size_min 0.222
_refine_diff_density_max 0.354
_refine_diff_density_min -0.267
_refine_diff_density_rms 0.036
_refine_ls_extinction_method none
_refine_ls_goodness_of_fit_ref 1.039
_refine_ls_hydrogen_treatment constr
_refine_ls_matrix_type full
_refine_ls_number_parameters 169
_refine_ls_number_reflns 3793
_refine_ls_number_restraints 0
_refine_ls_restrained_S_all 1.039
_refine_ls_R_factor_all 0.0536
_refine_ls_R_factor_gt 0.0381
_refine_ls_shift/su_max 0.000
_refine_ls_shift/su_mean 0.000
_refine_ls_structure_factor_coef Fsqd
_refine_ls_weighting_details 'w=1/[\s^2^(Fo^2^)+(0.0558P)^2^+0.8664P] where P=(Fo^2^+2Fc^2^)/3'
_refine_ls_weighting_scheme calc
_refine_ls_wR_factor_gt 0.1043
_refine_ls_wR_factor_ref 0.1141
_reflns_Friedel_coverage 0.000
_reflns_number_gt 2844
_reflns_number_total 3793
_reflns_threshold_expression 'I > 2\s(I)'
_cod_data_source_file d2ce00501h1.cif
_cod_data_source_block 1_296K
_cod_database_code 7244934
_shelx_shelxl_version_number 2018/3
_shelx_space_group_comment
;
The symmetry employed for this shelxl refinement is uniquely defined
by the following loop, which should always be used as a source of
symmetry information in preference to the above space-group names.
They are only intended as comments.
;
_olex2_refinement_description
;
1. Fixed Uiso
 At 1.2 times of:
  All C(H) groups, All C(H,H) groups
 At 1.5 times of:
  All C(H,H,H) groups
2.a Secondary CH2 refined with riding coordinates:
 C10(H10A,H10B)
2.b Aromatic/amide H refined with riding coordinates:
 C2(H2), C3(H3), C4(H4), C5(H5), C6(H6), C7(H7), C9(H9)
2.c Idealised Me refined as rotating group:
 C11(H11A,H11B,H11C)
;
_olex2_exptl_crystal_mounting_method Fiber
_olex2_submission_special_instructions 'No special instructions were received'
_oxdiff_exptl_absorpt_empirical_details
;
Empirical correction (ABSPACK) includes:
- Absorption correction using spherical harmonics
- Frame scaling
;
_oxdiff_exptl_absorpt_empirical_full_max 1.101
_oxdiff_exptl_absorpt_empirical_full_min 0.944

loop_
_space_group_symop_operation_xyz
'x, y, z'
'-x, y, -z+1/2'
'x+1/2, y+1/2, z'
'-x+1/2, y+1/2, -z+1/2'
'-x, -y, -z'
'x, -y, z-1/2'
'-x+1/2, -y+1/2, -z'
'x+1/2, -y+1/2, z-1/2'

loop_
_atom_site_label
_atom_site_type_symbol
_atom_site_fract_x
_atom_site_fract_y
_atom_site_fract_z
_atom_site_U_iso_or_equiv
_atom_site_adp_type
_atom_site_occupancy
_atom_site_site_symmetry_order
_atom_site_calc_flag
_atom_site_refinement_flags_posn
_atom_site_refinement_flags_adp
_atom_site_refinement_flags_occupancy
_atom_site_disorder_assembly
_atom_site_disorder_group
Fe1 Fe 0.500000 0.52227(3) 0.250000 0.05782(13) Uani 1 2 d S T P . .
S1 S 0.37255(6) 0.77711(6) 0.07795(3) 0.0860(2) Uani 1 1 d . . . . .
N1 N 0.42761(12) 0.25964(11) 0.10833(6) 0.0511(3) Uani 1 1 d . . . . .
N2 N 0.38125(12) 0.31934(13) 0.15200(6) 0.0569(3) Uani 1 1 d . . . . .
N3 N 0.47273(12) 0.38270(13) 0.17965(6) 0.0567(3) Uani 1 1 d . . . . .
N4 N 0.68637(14) 0.49584(14) 0.22392(7) 0.0653(4) Uani 1 1 d . . . . .
N5 N 0.44252(18) 0.63828(17) 0.17977(8) 0.0833(5) Uani 1 1 d . . . . .
C1 C 0.34921(14) 0.18005(13) 0.07021(7) 0.0506(3) Uani 1 1 d . . . . .
C2 C 0.23044(18) 0.15785(19) 0.08147(10) 0.0745(5) Uani 1 1 d . . . . .
H2 H 0.200415 0.194175 0.113714 0.089 Uiso 1 1 calc R U . . .
C3 C 0.1563(2) 0.0809(2) 0.04429(11) 0.0864(6) Uani 1 1 d . . . . .
H3 H 0.075591 0.065872 0.051494 0.104 Uiso 1 1 calc R U . . .
C4 C 0.1996(2) 0.02686(18) -0.00276(11) 0.0796(6) Uani 1 1 d . . . . .
H4 H 0.149585 -0.026070 -0.026986 0.095 Uiso 1 1 calc R U . . .
C5 C 0.3160(2) 0.0507(2) -0.01402(11) 0.0883(7) Uani 1 1 d . . . . .
H5 H 0.345012 0.014729 -0.046644 0.106 Uiso 1 1 calc R U . . .
C6 C 0.39277(19) 0.1280(2) 0.02229(9) 0.0761(5) Uani 1 1 d . . . . .
H6 H 0.472567 0.144027 0.014152 0.091 Uiso 1 1 calc R U . . .
C7 C 0.54886(16) 0.28646(16) 0.10866(8) 0.0636(4) Uani 1 1 d . . . . .
H7 H 0.601644 0.257753 0.083009 0.076 Uiso 1 1 calc R U . . .
C8 C 0.57723(15) 0.36437(16) 0.15450(8) 0.0594(4) Uani 1 1 d . . . . .
C9 C 0.69098(17) 0.42716(18) 0.17997(9) 0.0704(5) Uani 1 1 d . . . . .
H9 H 0.764847 0.416864 0.164252 0.084 Uiso 1 1 calc R U . . .
C10 C 0.8023(2) 0.5571(2) 0.25030(11) 0.0876(7) Uani 1 1 d . . . . .
H10A H 0.782812 0.635875 0.256945 0.105 Uiso 1 1 calc R U . . .
H10B H 0.860983 0.554436 0.221388 0.105 Uiso 1 1 calc R U . . .
C11 C 0.8602(3) 0.5050(3) 0.30994(15) 0.1267(12) Uani 1 1 d . . . . .
H11A H 0.933796 0.546956 0.327443 0.190 Uiso 1 1 calc R U . . .
H11B H 0.882983 0.428050 0.302915 0.190 Uiso 1 1 calc R U . . .
H11C H 0.801201 0.506116 0.338136 0.190 Uiso 1 1 calc R U . . .
C12 C 0.41507(16) 0.69671(16) 0.13759(8) 0.0606(4) Uani 1 1 d . . . . .

loop_
_atom_site_aniso_label
_atom_site_aniso_U_11
_atom_site_aniso_U_22
_atom_site_aniso_U_33
_atom_site_aniso_U_23
_atom_site_aniso_U_13
_atom_site_aniso_U_12
Fe1 0.0600(2) 0.0663(2) 0.04782(18) 0.000 0.01110(14) 0.000
S1 0.0925(4) 0.0982(4) 0.0744(3) 0.0268(3) 0.0345(3) 0.0304(3)
N1 0.0488(7) 0.0551(7) 0.0508(6) 0.0005(5) 0.0122(5) 0.0004(6)
N2 0.0502(7) 0.0705(9) 0.0517(7) -0.0050(6) 0.0133(5) -0.0017(6)
N3 0.0519(7) 0.0689(9) 0.0506(7) -0.0042(6) 0.0122(5) -0.0040(6)
N4 0.0572(8) 0.0770(10) 0.0622(8) -0.0062(7) 0.0110(7) -0.0132(7)
N5 0.0929(13) 0.0875(13) 0.0702(10) 0.0149(9) 0.0157(9) 0.0082(10)
C1 0.0522(8) 0.0489(8) 0.0497(7) 0.0050(6) 0.0059(6) 0.0006(6)
C2 0.0621(10) 0.0820(13) 0.0812(12) -0.0160(10) 0.0174(9) -0.0126(10)
C3 0.0652(12) 0.0902(16) 0.1027(16) -0.0118(13) 0.0116(11) -0.0201(11)
C4 0.0783(14) 0.0629(12) 0.0893(14) -0.0071(10) -0.0086(11) -0.0055(10)
C5 0.0940(16) 0.0928(16) 0.0762(13) -0.0272(11) 0.0094(11) 0.0013(13)
C6 0.0677(11) 0.0923(15) 0.0708(11) -0.0190(10) 0.0187(9) -0.0085(10)
C7 0.0523(9) 0.0709(11) 0.0715(10) -0.0134(8) 0.0217(8) -0.0050(8)
C8 0.0512(8) 0.0676(11) 0.0614(9) -0.0060(7) 0.0150(7) -0.0043(8)
C9 0.0535(9) 0.0846(13) 0.0764(11) -0.0140(10) 0.0209(8) -0.0106(9)
C10 0.0701(12) 0.1092(18) 0.0853(14) -0.0209(12) 0.0185(10) -0.0287(12)
C11 0.0840(18) 0.188(3) 0.0984(19) 0.0012(19) -0.0118(15) -0.0418(19)
C12 0.0582(9) 0.0655(11) 0.0616(9) -0.0003(8) 0.0202(7) 0.0044(8)

loop_
_atom_type_symbol
_atom_type_description
_atom_type_scat_dispersion_real
_atom_type_scat_dispersion_imag
_atom_type_scat_source
C C 0.0033 0.0016 'International Tables Vol C Tables 4.2.6.8 and 6.1.1.4'
H H 0.0000 0.0000 'International Tables Vol C Tables 4.2.6.8 and 6.1.1.4'
Fe Fe 0.3463 0.8444 'International Tables Vol C Tables 4.2.6.8 and 6.1.1.4'
N N 0.0061 0.0033 'International Tables Vol C Tables 4.2.6.8 and 6.1.1.4'
S S 0.1246 0.1234 'International Tables Vol C Tables 4.2.6.8 and 6.1.1.4'

loop_
_geom_angle_atom_site_label_1
_geom_angle_atom_site_label_2
_geom_angle_atom_site_label_3
_geom_angle
_geom_angle_site_symmetry_1
_geom_angle_site_symmetry_3
_geom_angle_publ_flag
N3 Fe1 N3 85.25(7) 2_655 . ?
N4 Fe1 N3 93.16(5) 2_655 . ?
N4 Fe1 N3 74.75(5) . . ?
N4 Fe1 N3 93.16(5) . 2_655 ?
N4 Fe1 N3 74.76(5) 2_655 2_655 ?
N4 Fe1 N4 163.76(9) 2_655 . ?
N5 Fe1 N3 169.46(7) . 2_655 ?
N5 Fe1 N3 89.39(7) . . ?
N5 Fe1 N3 89.39(7) 2_655 2_655 ?
N5 Fe1 N3 169.46(7) 2_655 . ?
N5 Fe1 N4 94.18(7) . . ?
N5 Fe1 N4 94.18(7) 2_655 2_655 ?
N5 Fe1 N4 96.53(7) . 2_655 ?
N5 Fe1 N4 96.53(7) 2_655 . ?
N5 Fe1 N5 97.27(11) 2_655 . ?
N2 N1 C1 119.94(13) . . ?
C7 N1 N2 110.65(13) . . ?
C7 N1 C1 129.41(14) . . ?
N3 N2 N1 106.45(12) . . ?
N2 N3 Fe1 137.83(11) . . ?
N2 N3 C8 109.84(13) . . ?
C8 N3 Fe1 112.05(11) . . ?
C9 N4 Fe1 116.32(12) . . ?
C9 N4 C10 117.99(17) . . ?
C10 N4 Fe1 125.54(14) . . ?
C12 N5 Fe1 174.24(18) . . ?
C2 C1 N1 119.91(15) . . ?
C6 C1 N1 119.59(15) . . ?
C6 C1 C2 120.50(16) . . ?
C1 C2 H2 120.4 . . ?
C1 C2 C3 119.10(19) . . ?
C3 C2 H2 120.4 . . ?
C2 C3 H3 119.5 . . ?
C4 C3 C2 120.9(2) . . ?
C4 C3 H3 119.5 . . ?
C3 C4 H4 120.3 . . ?
C5 C4 C3 119.4(2) . . ?
C5 C4 H4 120.3 . . ?
C4 C5 H5 119.4 . . ?
C4 C5 C6 121.1(2) . . ?
C6 C5 H5 119.4 . . ?
C1 C6 C5 118.90(19) . . ?
C1 C6 H6 120.5 . . ?
C5 C6 H6 120.5 . . ?
N1 C7 H7 127.5 . . ?
N1 C7 C8 105.05(15) . . ?
C8 C7 H7 127.5 . . ?
N3 C8 C7 108.02(15) . . ?
N3 C8 C9 118.02(15) . . ?
C7 C8 C9 133.96(16) . . ?
N4 C9 C8 118.30(16) . . ?
N4 C9 H9 120.9 . . ?
C8 C9 H9 120.9 . . ?
N4 C10 H10A 109.6 . . ?
N4 C10 H10B 109.6 . . ?
N4 C10 C11 110.1(2) . . ?
H10A C10 H10B 108.2 . . ?
C11 C10 H10A 109.6 . . ?
C11 C10 H10B 109.6 . . ?
C10 C11 H11A 109.5 . . ?
C10 C11 H11B 109.5 . . ?
C10 C11 H11C 109.5 . . ?
H11A C11 H11B 109.5 . . ?
H11A C11 H11C 109.5 . . ?
H11B C11 H11C 109.5 . . ?
N5 C12 S1 178.3(2) . . ?

loop_
_geom_bond_atom_site_label_1
_geom_bond_atom_site_label_2
_geom_bond_distance
_geom_bond_site_symmetry_2
_geom_bond_publ_flag
Fe1 N3 2.2386(14) . ?
Fe1 N3 2.2386(14) 2_655 ?
Fe1 N4 2.2087(16) 2_655 ?
Fe1 N4 2.2087(16) . ?
Fe1 N5 2.0716(18) . ?
Fe1 N5 2.0716(18) 2_655 ?
S1 C12 1.6147(19) . ?
N1 N2 1.3504(18) . ?
N1 C1 1.433(2) . ?
N1 C7 1.348(2) . ?
N2 N3 1.303(2) . ?
N3 C8 1.356(2) . ?
N4 C9 1.265(2) . ?
N4 C10 1.476(2) . ?
N5 C12 1.149(2) . ?
C1 C2 1.374(2) . ?
C1 C6 1.366(2) . ?
C2 H2 0.9300 . ?
C2 C3 1.380(3) . ?
C3 H3 0.9300 . ?
C3 C4 1.360(3) . ?
C4 H4 0.9300 . ?
C4 C5 1.353(4) . ?
C5 H5 0.9300 . ?
C5 C6 1.387(3) . ?
C6 H6 0.9300 . ?
C7 H7 0.9300 . ?
C7 C8 1.356(2) . ?
C8 C9 1.462(2) . ?
C9 H9 0.9300 . ?
C10 H10A 0.9700 . ?
C10 H10B 0.9700 . ?
C10 C11 1.480(4) . ?
C11 H11A 0.9600 . ?
C11 H11B 0.9600 . ?
C11 H11C 0.9600 . ?

loop_
_geom_torsion_atom_site_label_1
_geom_torsion_atom_site_label_2
_geom_torsion_atom_site_label_3
_geom_torsion_atom_site_label_4
_geom_torsion
_geom_torsion_site_symmetry_1
_geom_torsion_site_symmetry_2
_geom_torsion_site_symmetry_3
_geom_torsion_site_symmetry_4
_geom_torsion_publ_flag
Fe1 N3 C8 C7 -174.43(12) . . . . ?
Fe1 N3 C8 C9 5.7(2) . . . . ?
Fe1 N4 C9 C8 -5.5(3) . . . . ?
Fe1 N4 C10 C11 82.3(3) . . . . ?
N1 N2 N3 Fe1 172.83(12) . . . . ?
N1 N2 N3 C8 -0.16(19) . . . . ?
N1 C1 C2 C3 -179.99(19) . . . . ?
N1 C1 C6 C5 179.70(19) . . . . ?
N1 C7 C8 N3 -0.6(2) . . . . ?
N1 C7 C8 C9 179.2(2) . . . . ?
N2 N1 C1 C2 -5.3(2) . . . . ?
N2 N1 C1 C6 173.79(16) . . . . ?
N2 N1 C7 C8 0.5(2) . . . . ?
N2 N3 C8 C7 0.5(2) . . . . ?
N2 N3 C8 C9 -179.33(16) . . . . ?
N3 C8 C9 N4 -0.4(3) . . . . ?
C1 N1 N2 N3 179.08(13) . . . . ?
C1 N1 C7 C8 -178.71(15) . . . . ?
C1 C2 C3 C4 0.4(4) . . . . ?
C2 C1 C6 C5 -1.2(3) . . . . ?
C2 C3 C4 C5 -1.4(4) . . . . ?
C3 C4 C5 C6 1.1(4) . . . . ?
C4 C5 C6 C1 0.2(4) . . . . ?
C6 C1 C2 C3 0.9(3) . . . . ?
C7 N1 N2 N3 -0.25(19) . . . . ?
C7 N1 C1 C2 173.90(19) . . . . ?
C7 N1 C1 C6 -7.0(3) . . . . ?
C7 C8 C9 N4 179.9(2) . . . . ?
C9 N4 C10 C11 -102.3(3) . . . . ?
C10 N4 C9 C8 178.70(19) . . . . ?
